data_4103446
loop_
_publ_author_name
'Jennifer A. Armstrong'
'Mark T. Weller'

_publ_section_title
;
 Beryllosilicate Frameworks and Zeolites
;
_journal_name_full 'Journal of the American Chemical Society'
_journal_page_first 15679
_journal_page_last 15686
_journal_paper_doi 10.1021/ja106313p
_journal_volume 132
_journal_year 2010
_chemical_formula_sum 'Be12 Na4 O4 Si4'
_chemical_formula_weight 376.44
_chemical_name_systematic
;
 ?
;
_space_group_IT_number 82
_symmetry_cell_setting tetragonal
_symmetry_space_group_name_Hall 'I -4'
_symmetry_space_group_name_H-M 'I -4'
_atom_sites_solution_hydrogens geom
_atom_sites_solution_primary direct
_atom_sites_solution_secondary difmap
_audit_creation_method SHELXL-97
_cell_angle_alpha 90.00
_cell_angle_beta 90.00
_cell_angle_gamma 90.00
_cell_formula_units_Z 2
_cell_length_a 9.8276(4)
_cell_length_b 9.8276(4)
_cell_length_c 9.6372(7)
_cell_measurement_temperature 293(2)
_cell_volume 930.78(9)
_computing_structure_refinement 'SHELXL-97 (Sheldrick, 2008)'
_diffrn_ambient_temperature 293(2)
_diffrn_measured_fraction_theta_full 0.989
_diffrn_measured_fraction_theta_max 0.989
_diffrn_radiation_monochromator graphite
_diffrn_radiation_source 'fine-focus sealed tube'
_diffrn_radiation_type MoK\a
_diffrn_radiation_wavelength 0.71073
_diffrn_reflns_av_R_equivalents 0.0697
_diffrn_reflns_av_sigmaI/netI 0.0559
_diffrn_reflns_limit_h_max 12
_diffrn_reflns_limit_h_min -9
_diffrn_reflns_limit_k_max 12
_diffrn_reflns_limit_k_min -12
_diffrn_reflns_limit_l_max 12
_diffrn_reflns_limit_l_min -10
_diffrn_reflns_number 3937
_diffrn_reflns_theta_full 27.48
_diffrn_reflns_theta_max 27.48
_diffrn_reflns_theta_min 4.15
_exptl_absorpt_coefficient_mu 0.404
_exptl_crystal_density_diffrn 1.343
_exptl_crystal_density_method 'not measured'
_exptl_crystal_F_000 360
_refine_diff_density_max 0.716
_refine_diff_density_min -0.548
_refine_diff_density_rms 0.152
_refine_ls_abs_structure_details 'Flack H D (1983), Acta Cryst. A39, 876-881'
_refine_ls_abs_structure_Flack 1.4(18)
_refine_ls_extinction_method none
_refine_ls_goodness_of_fit_ref 1.118
_refine_ls_hydrogen_treatment mixed
_refine_ls_matrix_type full
_refine_ls_number_parameters 61
_refine_ls_number_reflns 1035
_refine_ls_number_restraints 0
_refine_ls_restrained_S_all 1.118
_refine_ls_R_factor_all 0.0777
_refine_ls_R_factor_gt 0.0723
_refine_ls_shift/su_max 5.681
_refine_ls_shift/su_mean 0.099
_refine_ls_structure_factor_coef Fsqd
_refine_ls_weighting_details 'calc w=1/[\s^2^(Fo^2^)+(0.0828P)^2^+11.6572P] where P=(Fo^2^+2Fc^2^)/3'
_refine_ls_weighting_scheme calc
_refine_ls_wR_factor_gt 0.1890
_refine_ls_wR_factor_ref 0.1944
_reflns_number_gt 968
_reflns_number_total 1035
_reflns_threshold_expression >2\s(I)
_cod_data_source_file ja106313p_si_005.cif
_cod_data_source_block 2007jaa0003i-4
_cod_database_code 4103446

loop_
_symmetry_equiv_pos_as_xyz
'x, y, z'
'-x, -y, z'
'y, -x, -z'
'-y, x, -z'
'x+1/2, y+1/2, z+1/2'
'-x+1/2, -y+1/2, z+1/2'
'y+1/2, -x+1/2, -z+1/2'
'-y+1/2, x+1/2, -z+1/2'

loop_
_atom_site_label
_atom_site_type_symbol
_atom_site_fract_x
_atom_site_fract_y
_atom_site_fract_z
_atom_site_U_iso_or_equiv
_atom_site_adp_type
_atom_site_occupancy
_atom_site_symmetry_multiplicity
_atom_site_calc_flag
_atom_site_refinement_flags
O2 O 0.2141(9) 0.1880(12) 0.1617(8) 0.025(2) Uani 1 1 d .
O3 O 0.1782(9) 0.5223(9) -0.2016(11) 0.020(2) Uani 1 1 d .
O4 O 0.1917(13) 0.2815(9) -0.0831(12) 0.031(3) Uani 1 1 d .
Na1 Na -0.0216(12) 0.130(3) 0.3689(16) 0.35(2) Uani 1 1 d .
OW2 Be 0.124(3) 0.377(3) 0.312(3) 0.083(12) Uiso 1.00(12) 1 d .
Si1 Si 0.1405(4) 0.1639(4) 0.0154(4) 0.0105(12) Uiso 0.731(19) 1 d P
Be1 Be 0.1405(4) 0.1639(4) 0.0154(4) 0.0105(12) Uiso 0.269(19) 1 d P
Si2 Si 0.1678(4) 0.3602(4) -0.2288(4) 0.0159(14) Uiso 0.76(2) 1 d P
Be2 Be 0.1678(4) 0.3602(4) -0.2288(4) 0.0159(14) Uiso 0.24(2) 1 d P
O1 O -0.0181(11) 0.1810(13) 0.0503(12) 0.040(3) Uani 1 1 d .

loop_
_atom_site_aniso_label
_atom_site_aniso_U_11
_atom_site_aniso_U_22
_atom_site_aniso_U_33
_atom_site_aniso_U_23
_atom_site_aniso_U_13
_atom_site_aniso_U_12
O2 0.023(5) 0.037(6) 0.014(4) 0.008(5) -0.011(4) 0.007(4)
O3 0.011(3) 0.014(4) 0.036(5) 0.003(4) -0.007(4) -0.005(3)
O4 0.036(6) 0.015(5) 0.041(6) 0.010(5) -0.003(6) -0.008(4)
Na1 0.039(6) 0.83(7) 0.170(11) 0.19(3) 0.002(8) 0.009(18)
O1 0.013(5) 0.068(8) 0.037(6) -0.001(6) 0.001(5) 0.002(5)

loop_
_atom_type_symbol
_atom_type_description
_atom_type_scat_dispersion_real
_atom_type_scat_dispersion_imag
_atom_type_scat_source
Be Be 0.0005 0.0002 'International Tables Vol C Tables 4.2.6.8 and 6.1.1.4'
Na Na 0.0362 0.0249 'International Tables Vol C Tables 4.2.6.8 and 6.1.1.4'
O O 0.0106 0.0060 'International Tables Vol C Tables 4.2.6.8 and 6.1.1.4'
Si Si 0.0817 0.0704 'International Tables Vol C Tables 4.2.6.8 and 6.1.1.4'

loop_
_geom_angle_atom_site_label_1
_geom_angle_atom_site_label_2
_geom_angle_atom_site_label_3
_geom_angle
_geom_angle_site_symmetry_1
_geom_angle_site_symmetry_3
Si1 O2 Be2 147.6(8) . 6
Si1 O2 Si2 147.6(8) . 6
Be2 O2 Si2 0.0(3) 6 6
Si2 O3 Be2 141.7(7) . 8_554
Si2 O3 Si2 141.7(7) . 8_554
Be2 O3 Si2 0.0(4) 8_554 8_554
Si1 O4 Si2 145.6(8) . .
Na1 Na1 OW2 138.8(10) 2 .
Na1 Na1 Na1 65.5(5) 2 4_556
OW2 Na1 Na1 136.9(13) . 4_556
Na1 Na1 Na1 65.5(5) 2 3_556
OW2 Na1 Na1 101.9(8) . 3_556
Na1 Na1 Na1 49.1(10) 4_556 3_556
Na1 Na1 OW2 144.2(7) 2 7_455
OW2 Na1 OW2 53.2(11) . 7_455
Na1 Na1 OW2 135.1(7) 4_556 7_455
Na1 Na1 OW2 149.7(10) 3_556 7_455
OW2 OW2 OW2 78.8(10) 7_455 8
OW2 OW2 Na1 68.4(14) 7_455 .
OW2 OW2 Na1 147.2(14) 8 .
OW2 OW2 Na1 116.7(15) 7_455 8
OW2 OW2 Na1 58.4(13) 8 8
Na1 OW2 Na1 139.3(12) . 8
O4 Si1 O2 106.1(6) . .
O4 Si1 O1 111.1(7) . .
O2 Si1 O1 103.8(6) . .
O4 Si1 O1 109.6(6) . 3
O2 Si1 O1 111.4(6) . 3
O1 Si1 O1 114.4(10) . 3
O3 Si2 O4 108.7(5) . .
O3 Si2 O3 110.6(7) . 7_454
O4 Si2 O3 112.0(6) . 7_454
O3 Si2 O2 110.2(6) . 6_554
O4 Si2 O2 108.5(5) . 6_554
O3 Si2 O2 106.9(5) 7_454 6_554
Si1 O1 Be1 139.0(8) . 4
Si1 O1 Si1 139.0(8) . 4
Be1 O1 Si1 0.0(4) 4 4

loop_
_geom_bond_atom_site_label_1
_geom_bond_atom_site_label_2
_geom_bond_distance
_geom_bond_site_symmetry_2
O2 Si1 1.602(9) .
O2 Be2 1.638(9) 6
O2 Si2 1.638(9) 6
O3 Si2 1.617(9) .
O3 Be2 1.624(9) 8_554
O3 Si2 1.624(9) 8_554
O4 Si1 1.578(10) .
O4 Si2 1.621(11) .
Na1 Na1 2.59(5) 2
Na1 OW2 2.87(4) .
Na1 Na1 3.12(3) 4_556
Na1 Na1 3.12(3) 3_556
Na1 OW2 3.14(4) 7_455
OW2 OW2 2.70(5) 7_455
OW2 OW2 2.70(5) 8
OW2 Na1 3.14(4) 8
Si1 O1 1.603(12) .
Si1 O1 1.617(11) 3
Si2 O3 1.624(9) 7_454
Si2 O2 1.638(9) 6_554
O1 Be1 1.617(11) 4
O1 Si1 1.617(11) 4
